data_7101750
loop_
_publ_author_name
'Katsiaouni, Stamatia'
'Dechert, Sebastian'
'Br\"uckner, Christian'
'Meyer, Franc'

_publ_section_title
;
 A versatile building block for pyrazole-pyrrole hybrid macrocycles.
;
_journal_issue 9
_journal_name_full 'Chemical communications (Cambridge, England)'
_journal_page_first 951
_journal_page_last 953
_journal_paper_doi 10.1039/b614049a
_journal_year 2007
_chemical_formula_moiety 'C29 H34 N6, 2(C2 H6 O)'
_chemical_formula_sum 'C33 H46 N6 O2'
_chemical_formula_weight 558.76
_chemical_name_systematic
;
?
;
_space_group_IT_number 13
_symmetry_cell_setting monoclinic
_symmetry_space_group_name_Hall '-P 2yc'
_symmetry_space_group_name_H-M 'P 1 2/c 1'
_atom_sites_solution_hydrogens geom
_atom_sites_solution_primary direct
_atom_sites_solution_secondary difmap
_audit_creation_method SHELXL-97
_cell_angle_alpha 90.00
_cell_angle_beta 111.266(3)
_cell_angle_gamma 90.00
_cell_formula_units_Z 4
_cell_length_a 19.8688(8)
_cell_length_b 7.9486(5)
_cell_length_c 21.8773(8)
_cell_measurement_reflns_used 62808
_cell_measurement_temperature 133(2)
_cell_measurement_theta_max 24.88
_cell_measurement_theta_min 1.90
_cell_volume 3219.8(3)
_computing_cell_refinement 'X-AREA (Stoe & Cie, 2002)'
_computing_data_collection 'X-AREA (Stoe & Cie, 2002)'
_computing_data_reduction 'X-AREA (Stoe & Cie, 2002)'
_computing_molecular_graphics 'DIAMOND (Brandenburg, 2001)'
_computing_publication_material 'SHELXL-97 (Sheldrick, 1997)'
_computing_structure_refinement 'SHELXL-97 (Sheldrick, 1997)'
_computing_structure_solution 'SHELXS-97 (Sheldrick, 1990)'
_diffrn_ambient_temperature 133(2)
_diffrn_measured_fraction_theta_full 0.997
_diffrn_measured_fraction_theta_max 0.997
_diffrn_measurement_device_type 'Stoe IPDS II'
_diffrn_measurement_method \w
_diffrn_radiation_monochromator graphite
_diffrn_radiation_source 'fine-focus sealed tube'
_diffrn_radiation_type MoK\a
_diffrn_radiation_wavelength 0.71073
_diffrn_reflns_av_R_equivalents 0.0979
_diffrn_reflns_av_sigmaI/netI 0.0434
_diffrn_reflns_limit_h_max 23
_diffrn_reflns_limit_h_min -23
_diffrn_reflns_limit_k_max 9
_diffrn_reflns_limit_k_min -9
_diffrn_reflns_limit_l_max 25
_diffrn_reflns_limit_l_min -25
_diffrn_reflns_number 62808
_diffrn_reflns_theta_full 24.88
_diffrn_reflns_theta_max 24.88
_diffrn_reflns_theta_min 1.90
_diffrn_standards_decay_% 0
_diffrn_standards_number 0
_exptl_absorpt_coefficient_mu 0.073
_exptl_absorpt_correction_type none
_exptl_crystal_colour 'pale yellow'
_exptl_crystal_density_diffrn 1.153
_exptl_crystal_density_method 'not measured'
_exptl_crystal_description block
_exptl_crystal_F_000 1208
_exptl_crystal_size_max 0.25
_exptl_crystal_size_mid 0.19
_exptl_crystal_size_min 0.13
_refine_diff_density_max 0.267
_refine_diff_density_min -0.265
_refine_diff_density_rms 0.039
_refine_ls_extinction_method none
_refine_ls_goodness_of_fit_ref 1.006
_refine_ls_hydrogen_treatment mixed
_refine_ls_matrix_type full
_refine_ls_number_parameters 416
_refine_ls_number_reflns 5588
_refine_ls_number_restraints 0
_refine_ls_restrained_S_all 1.006
_refine_ls_R_factor_all 0.0825
_refine_ls_R_factor_gt 0.0506
_refine_ls_shift/su_max 0.001
_refine_ls_shift/su_mean 0.000
_refine_ls_structure_factor_coef Fsqd
_refine_ls_weighting_details 'calc w=1/[\s^2^(Fo^2^)+(0.0719P)^2^+0.0000P] where P=(Fo^2^+2Fc^2^)/3'
_refine_ls_weighting_scheme calc
_refine_ls_wR_factor_gt 0.1142
_refine_ls_wR_factor_ref 0.1263
_reflns_number_gt 3865
_reflns_number_total 5588
_reflns_threshold_expression >2sigma(I)
_cod_data_source_file b614049a.txt
_cod_data_source_block 4
_cod_database_code 7101750

loop_
_symmetry_equiv_pos_as_xyz
'x, y, z'
'-x, y, -z+1/2'
'-x, -y, -z'
'x, -y, z-1/2'

loop_
_atom_site_label
_atom_site_type_symbol
_atom_site_fract_x
_atom_site_fract_y
_atom_site_fract_z
_atom_site_U_iso_or_equiv
_atom_site_adp_type
_atom_site_occupancy
_atom_site_symmetry_multiplicity
_atom_site_calc_flag
_atom_site_refinement_flags
_atom_site_disorder_assembly
_atom_site_disorder_group
N1 N 0.09972(10) 0.8071(2) 0.35411(8) 0.0363(4) Uani 1 1 d . . .
N2 N 0.13098(9) 0.8003(2) 0.30835(8) 0.0382(4) Uani 1 1 d . . .
N3 N 0.31358(10) 0.5926(2) 0.36780(8) 0.0357(4) Uani 1 1 d . . .
N4 N 0.34070(10) 0.2965(2) 0.44409(9) 0.0385(4) Uani 1 1 d . . .
N5 N 0.27070(10) 0.3000(2) 0.52581(9) 0.0391(4) Uani 1 1 d . . .
N6 N 0.19176(9) 0.6012(2) 0.51577(9) 0.0355(4) Uani 1 1 d . . .
C1 C 0.21242(11) 0.8757(3) 0.40648(10) 0.0359(5) Uani 1 1 d . . .
H1A H 0.2559 0.9067 0.4389 0.080 Uiso 1 1 calc R . .
C2 C 0.19989(11) 0.8428(3) 0.34046(10) 0.0341(5) Uani 1 1 d . . .
C3 C 0.14705(11) 0.8528(3) 0.41348(10) 0.0334(5) Uani 1 1 d . . .
C4 C 0.25333(12) 0.8495(3) 0.30642(11) 0.0405(5) Uani 1 1 d . . .
H4A H 0.2294 0.8148 0.2612 0.080 Uiso 1 1 calc R . .
H4B H 0.2692 0.9649 0.3063 0.080 Uiso 1 1 calc R . .
C5 C 0.31832(11) 0.7400(3) 0.33780(10) 0.0366(5) Uani 1 1 d . . .
C6 C 0.39003(12) 0.7625(3) 0.34404(10) 0.0380(5) Uani 1 1 d . . .
C7 C 0.42968(11) 0.6221(3) 0.37935(10) 0.0369(5) Uani 1 1 d . . .
C8 C 0.38083(11) 0.5184(3) 0.39366(10) 0.0358(5) Uani 1 1 d . . .
C9 C 0.41907(13) 0.9086(3) 0.31717(11) 0.0455(6) Uani 1 1 d . . .
H9A H 0.4708 0.9165 0.3404 0.080 Uiso 1 1 calc R . .
H9B H 0.3974 1.0120 0.3248 0.080 Uiso 1 1 calc R . .
C10 C 0.40376(15) 0.8908(4) 0.24453(12) 0.0562(7) Uani 1 1 d . . .
H10A H 0.4254 0.7890 0.2367 0.080 Uiso 1 1 calc R . .
H10B H 0.4237 0.9854 0.2296 0.080 Uiso 1 1 calc R . .
H10C H 0.3525 0.8867 0.2211 0.080 Uiso 1 1 calc R . .
C11 C 0.50905(12) 0.5882(3) 0.39643(11) 0.0453(6) Uani 1 1 d . . .
H11A H 0.5347 0.6945 0.4031 0.080 Uiso 1 1 calc R . .
H11B H 0.5272 0.5259 0.4373 0.080 Uiso 1 1 calc R . .
C12 C 0.52456(15) 0.4903(4) 0.34430(13) 0.0597(7) Uani 1 1 d . . .
H12A H 0.5032 0.3806 0.3404 0.080 Uiso 1 1 calc R . .
H12B H 0.5758 0.4795 0.3561 0.080 Uiso 1 1 calc R . .
H12C H 0.5045 0.5484 0.3032 0.080 Uiso 1 1 calc R . .
C13 C 0.39248(12) 0.3689(3) 0.43242(10) 0.0375(5) Uani 1 1 d . . .
H13 H 0.4386 0.3230 0.4496 0.080 Uiso 1 1 calc R . .
C14 C 0.35344(11) 0.1575(3) 0.48663(10) 0.0337(5) Uani 1 1 d . . .
C15 C 0.39653(11) 0.0209(3) 0.48603(11) 0.0385(5) Uani 1 1 d . . .
H15 H 0.4227 0.0210 0.4583 0.080 Uiso 1 1 calc R . .
C16 C 0.40079(12) -0.1161(3) 0.52668(11) 0.0449(6) Uani 1 1 d . . .
H16 H 0.4292 -0.2082 0.5256 0.080 Uiso 1 1 calc R . .
C17 C 0.36297(12) -0.1162(3) 0.56885(11) 0.0440(5) Uani 1 1 d . . .
H17 H 0.3659 -0.2087 0.5958 0.080 Uiso 1 1 calc R . .
C18 C 0.32089(12) 0.0207(3) 0.57107(10) 0.0382(5) Uani 1 1 d . . .
H18 H 0.2962 0.0208 0.6000 0.080 Uiso 1 1 calc R . .
C19 C 0.31540(11) 0.1582(3) 0.53018(10) 0.0348(5) Uani 1 1 d . . .
C20 C 0.26773(12) 0.3693(3) 0.57748(10) 0.0379(5) Uani 1 1 d . . .
H20 H 0.2926 0.3205 0.6181 0.080 Uiso 1 1 calc R . .
C21 C 0.22703(11) 0.5205(3) 0.57453(10) 0.0355(5) Uani 1 1 d . . .
C22 C 0.22007(11) 0.6204(3) 0.62416(10) 0.0350(5) Uani 1 1 d . . .
C23 C 0.17984(11) 0.7648(3) 0.59405(10) 0.0359(5) Uani 1 1 d . . .
C24 C 0.16383(11) 0.7493(3) 0.52686(10) 0.0345(5) Uani 1 1 d . . .
C25 C 0.25375(12) 0.5870(3) 0.69675(10) 0.0425(5) Uani 1 1 d . . .
H25A H 0.2637 0.4676 0.7036 0.080 Uiso 1 1 calc R . .
H25B H 0.2194 0.6166 0.7171 0.080 Uiso 1 1 calc R . .
C26 C 0.32327(14) 0.6842(4) 0.73016(12) 0.0566(7) Uani 1 1 d . . .
H26A H 0.3588 0.6493 0.7125 0.080 Uiso 1 1 calc R . .
H26B H 0.3408 0.6622 0.7764 0.080 Uiso 1 1 calc R . .
H26C H 0.3142 0.8024 0.7226 0.080 Uiso 1 1 calc R . .
C27 C 0.15454(14) 0.9056(3) 0.62615(12) 0.0473(6) Uani 1 1 d . . .
H27A H 0.1595 1.0112 0.6060 0.080 Uiso 1 1 calc R . .
H27B H 0.1852 0.9108 0.6722 0.080 Uiso 1 1 calc R . .
C28 C 0.07647(18) 0.8852(4) 0.62059(18) 0.0780(10) Uani 1 1 d . . .
H28A H 0.0457 0.8817 0.5751 0.080 Uiso 1 1 calc R . .
H28B H 0.0629 0.9785 0.6415 0.080 Uiso 1 1 calc R . .
H28C H 0.0714 0.7824 0.6416 0.080 Uiso 1 1 calc R . .
C29 C 0.12503(12) 0.8695(3) 0.47228(10) 0.0388(5) Uani 1 1 d . . .
H29A H 0.1345 0.9837 0.4888 0.080 Uiso 1 1 calc R . .
H29B H 0.0735 0.8500 0.4586 0.080 Uiso 1 1 calc R . .
O1 O 0.19398(9) 0.4451(2) 0.39572(8) 0.0401(4) Uani 1 1 d . . .
C30A C 0.1528(3) 0.3436(7) 0.3412(3) 0.0576(18) Uani 0.648(13) 1 d P A 1
H30A H 0.1808 0.2458 0.3386 0.080 Uiso 0.648(13) 1 calc PR A 1
H30B H 0.1417 0.4075 0.3010 0.080 Uiso 0.648(13) 1 calc PR A 1
C31A C 0.0861(4) 0.2899(9) 0.3483(4) 0.100(3) Uani 0.648(13) 1 d P A 1
H31A H 0.0966 0.2465 0.3917 0.080 Uiso 0.648(13) 1 calc PR A 1
H31B H 0.0638 0.2036 0.3167 0.080 Uiso 0.648(13) 1 calc PR A 1
H31C H 0.0539 0.3840 0.3412 0.080 Uiso 0.648(13) 1 calc PR A 1
C30B C 0.1299(5) 0.3458(12) 0.3710(6) 0.054(3) Uani 0.352(13) 1 d P A 2
H30C H 0.0883 0.4157 0.3665 0.080 Uiso 0.352(13) 1 calc PR A 2
H30D H 0.1320 0.2569 0.4020 0.080 Uiso 0.352(13) 1 calc PR A 2
C31B C 0.1212(9) 0.2710(17) 0.3070(6) 0.100(5) Uani 0.352(13) 1 d P A 2
H31D H 0.1137 0.3588 0.2750 0.080 Uiso 0.352(13) 1 calc PR A 2
H31E H 0.0803 0.1967 0.2935 0.080 Uiso 0.352(13) 1 calc PR A 2
H31F H 0.1639 0.2090 0.3106 0.080 Uiso 0.352(13) 1 calc PR A 2
O2 O 0.04538(8) 0.7242(2) 0.17961(8) 0.0460(4) Uani 1 1 d . . .
C32 C 0.08515(14) 0.6227(3) 0.15158(12) 0.0521(6) Uani 1 1 d . . .
H32A H 0.0925 0.5122 0.1718 0.080 Uiso 1 1 calc R . .
H32B H 0.1322 0.6728 0.1600 0.080 Uiso 1 1 calc R . .
C33 C 0.04597(15) 0.6057(4) 0.07930(12) 0.0634(8) Uani 1 1 d . . .
H33A H -0.0015 0.5616 0.0709 0.080 Uiso 1 1 calc R . .
H33B H 0.0720 0.5304 0.0616 0.080 Uiso 1 1 calc R . .
H33C H 0.0422 0.7140 0.0589 0.080 Uiso 1 1 calc R . .
H1N H 0.0514(15) 0.781(3) 0.3431(12) 0.050(7) Uiso 1 1 d . . .
H1O H 0.2254(16) 0.384(4) 0.4204(14) 0.064(9) Uiso 1 1 d . . .
H2 H 0.0725(16) 0.747(4) 0.2198(15) 0.063(8) Uiso 1 1 d . . .
H3 H 0.2730(16) 0.548(4) 0.3725(13) 0.065(8) Uiso 1 1 d . . .
H6 H 0.1894(13) 0.561(3) 0.4748(13) 0.049(7) Uiso 1 1 d . . .

loop_
_atom_site_aniso_label
_atom_site_aniso_U_11
_atom_site_aniso_U_22
_atom_site_aniso_U_33
_atom_site_aniso_U_23
_atom_site_aniso_U_13
_atom_site_aniso_U_12
N1 0.0289(10) 0.0450(11) 0.0325(9) 0.0009(8) 0.0080(8) 0.0000(8)
N2 0.0347(10) 0.0466(11) 0.0322(9) 0.0020(8) 0.0106(8) 0.0022(8)
N3 0.0354(10) 0.0391(10) 0.0345(9) 0.0024(8) 0.0148(8) -0.0006(8)
N4 0.0400(10) 0.0373(10) 0.0385(10) 0.0037(8) 0.0146(8) 0.0021(8)
N5 0.0401(10) 0.0370(10) 0.0423(10) 0.0008(8) 0.0172(8) 0.0031(8)
N6 0.0385(10) 0.0380(10) 0.0294(9) -0.0033(8) 0.0118(8) 0.0037(8)
C1 0.0342(11) 0.0373(11) 0.0319(11) -0.0019(9) 0.0070(9) -0.0015(9)
C2 0.0316(11) 0.0354(11) 0.0323(11) 0.0038(9) 0.0082(9) 0.0019(9)
C3 0.0333(11) 0.0337(11) 0.0311(10) -0.0003(9) 0.0092(8) 0.0028(9)
C4 0.0381(12) 0.0472(13) 0.0364(11) 0.0072(10) 0.0137(9) 0.0032(10)
C5 0.0375(12) 0.0423(12) 0.0310(11) 0.0015(9) 0.0139(9) 0.0003(10)
C6 0.0382(12) 0.0449(13) 0.0312(11) -0.0004(9) 0.0129(9) -0.0029(10)
C7 0.0353(11) 0.0446(13) 0.0301(10) -0.0025(9) 0.0110(9) 0.0004(10)
C8 0.0329(11) 0.0432(12) 0.0311(11) -0.0007(9) 0.0114(9) 0.0006(10)
C9 0.0417(13) 0.0531(15) 0.0418(13) 0.0060(11) 0.0153(10) -0.0011(11)
C10 0.0649(17) 0.0596(16) 0.0510(15) 0.0104(12) 0.0292(13) 0.0119(13)
C11 0.0394(12) 0.0506(14) 0.0430(13) 0.0020(11) 0.0116(10) -0.0025(10)
C12 0.0554(16) 0.0747(19) 0.0542(16) 0.0114(14) 0.0262(13) 0.0184(14)
C13 0.0374(12) 0.0416(12) 0.0333(11) -0.0001(10) 0.0128(9) 0.0016(10)
C14 0.0321(11) 0.0348(11) 0.0313(11) -0.0006(9) 0.0079(8) -0.0006(9)
C15 0.0339(11) 0.0394(12) 0.0403(12) -0.0020(10) 0.0113(9) 0.0005(10)
C16 0.0394(12) 0.0409(13) 0.0501(13) 0.0008(11) 0.0111(11) 0.0063(10)
C17 0.0474(13) 0.0373(12) 0.0417(12) 0.0077(10) 0.0096(10) 0.0041(10)
C18 0.0406(12) 0.0392(12) 0.0314(11) 0.0010(9) 0.0090(9) -0.0013(10)
C19 0.0318(11) 0.0358(11) 0.0336(11) -0.0006(9) 0.0080(9) 0.0007(9)
C20 0.0403(12) 0.0388(12) 0.0324(11) 0.0007(9) 0.0107(9) -0.0013(10)
C21 0.0357(11) 0.0377(12) 0.0333(11) -0.0002(9) 0.0129(9) -0.0004(9)
C22 0.0370(11) 0.0373(11) 0.0326(11) -0.0021(9) 0.0146(9) -0.0045(9)
C23 0.0381(12) 0.0369(12) 0.0353(11) -0.0037(9) 0.0164(9) -0.0031(9)
C24 0.0333(11) 0.0353(11) 0.0356(11) -0.0030(9) 0.0132(9) -0.0010(9)
C25 0.0488(13) 0.0470(13) 0.0317(11) 0.0017(10) 0.0145(10) -0.0030(11)
C26 0.0541(15) 0.0726(18) 0.0356(13) 0.0053(12) 0.0076(11) -0.0121(14)
C27 0.0605(15) 0.0435(13) 0.0416(13) -0.0053(10) 0.0228(11) 0.0045(11)
C28 0.088(2) 0.0554(17) 0.118(3) -0.0057(18) 0.070(2) 0.0124(16)
C29 0.0394(12) 0.0416(12) 0.0363(11) 0.0000(10) 0.0149(9) 0.0037(10)
O1 0.0373(8) 0.0434(9) 0.0356(9) 0.0001(7) 0.0086(7) 0.0008(7)
C30A 0.059(3) 0.061(3) 0.045(3) -0.012(3) 0.009(3) -0.006(2)
C31A 0.065(5) 0.083(4) 0.136(7) -0.020(4) 0.017(4) -0.018(3)
C30B 0.037(5) 0.061(5) 0.052(6) 0.000(4) 0.003(4) -0.025(4)
C31B 0.129(11) 0.096(8) 0.057(7) -0.025(6) 0.012(7) -0.042(8)
O2 0.0345(8) 0.0647(11) 0.0342(9) -0.0069(8) 0.0070(7) 0.0052(8)
C32 0.0494(14) 0.0552(15) 0.0452(13) -0.0068(12) 0.0093(11) 0.0113(12)
C33 0.0591(16) 0.079(2) 0.0456(15) -0.0141(13) 0.0118(12) 0.0176(14)

loop_
_atom_type_symbol
_atom_type_description
_atom_type_scat_dispersion_real
_atom_type_scat_dispersion_imag
_atom_type_scat_source
C C 0.0033 0.0016 'International Tables Vol C Tables 4.2.6.8 and 6.1.1.4'
H H 0.0000 0.0000 'International Tables Vol C Tables 4.2.6.8 and 6.1.1.4'
N N 0.0061 0.0033 'International Tables Vol C Tables 4.2.6.8 and 6.1.1.4'
O O 0.0106 0.0060 'International Tables Vol C Tables 4.2.6.8 and 6.1.1.4'

loop_
_geom_angle_atom_site_label_1
_geom_angle_atom_site_label_2
_geom_angle_atom_site_label_3
_geom_angle
C3 N1 N2 112.05(17)
C2 N2 N1 104.95(16)
C5 N3 C8 109.82(18)
C13 N4 C14 121.27(18)
C20 N5 C19 120.81(18)
C24 N6 C21 109.78(17)
C3 C1 C2 105.60(18)
N2 C2 C1 110.80(19)
N2 C2 C4 121.45(18)
C1 C2 C4 127.74(19)
N1 C3 C1 106.60(18)
N1 C3 C29 121.94(18)
C1 C3 C29 131.46(19)
C5 C4 C2 113.47(18)
N3 C5 C6 108.07(19)
N3 C5 C4 121.37(19)
C6 C5 C4 130.5(2)
C5 C6 C7 107.33(19)
C5 C6 C9 125.7(2)
C7 C6 C9 127.0(2)
C8 C7 C6 107.03(19)
C8 C7 C11 126.2(2)
C6 C7 C11 126.8(2)
N3 C8 C7 107.75(18)
N3 C8 C13 121.52(19)
C7 C8 C13 130.5(2)
C6 C9 C10 112.2(2)
C12 C11 C7 112.9(2)
N4 C13 C8 121.5(2)
C15 C14 N4 124.91(19)
C15 C14 C19 119.52(19)
N4 C14 C19 115.49(18)
C14 C15 C16 120.2(2)
C17 C16 C15 120.3(2)
C18 C17 C16 120.2(2)
C17 C18 C19 120.2(2)
C18 C19 C14 119.56(19)
C18 C19 N5 124.70(19)
C14 C19 N5 115.65(18)
N5 C20 C21 121.79(19)
N6 C21 C22 107.55(18)
N6 C21 C20 121.21(18)
C22 C21 C20 131.0(2)
C21 C22 C23 107.35(18)
C21 C22 C25 126.2(2)
C23 C22 C25 126.35(19)
C24 C23 C22 107.09(18)
C24 C23 C27 124.9(2)
C22 C23 C27 127.92(19)
N6 C24 C23 108.23(18)
N6 C24 C29 122.17(18)
C23 C24 C29 129.58(19)
C22 C25 C26 113.35(19)
C23 C27 C28 112.8(2)
C24 C29 C3 113.43(18)
O1 C30A C31A 110.2(7)
O1 C30B C31B 111.3(12)
O2 C32 C33 110.6(2)

loop_
_geom_bond_atom_site_label_1
_geom_bond_atom_site_label_2
_geom_bond_distance
N1 C3 1.348(3)
N1 N2 1.357(2)
N2 C2 1.336(3)
N3 C5 1.363(3)
N3 C8 1.380(3)
N4 C13 1.283(3)
N4 C14 1.407(3)
N5 C20 1.278(3)
N5 C19 1.416(3)
N6 C24 1.360(3)
N6 C21 1.379(3)
C1 C3 1.374(3)
C1 C2 1.398(3)
C2 C4 1.503(3)
C3 C29 1.507(3)
C4 C5 1.501(3)
C5 C6 1.393(3)
C6 C7 1.422(3)
C6 C9 1.508(3)
C7 C8 1.393(3)
C7 C11 1.507(3)
C8 C13 1.429(3)
C9 C10 1.512(3)
C11 C12 1.502(4)
C14 C15 1.385(3)
C14 C19 1.415(3)
C15 C16 1.389(3)
C16 C17 1.385(3)
C17 C18 1.384(3)
C18 C19 1.391(3)
C20 C21 1.437(3)
C21 C22 1.391(3)
C22 C23 1.417(3)
C22 C25 1.507(3)
C23 C24 1.392(3)
C23 C27 1.502(3)
C24 C29 1.505(3)
C25 C26 1.519(3)
C27 C28 1.520(4)
O1 C30A 1.426(6)
O1 C30B 1.428(10)
C30A C31A 1.453(13)
C30B C31B 1.47(2)
O2 C32 1.415(3)
C32 C33 1.494(3)

loop_
_geom_hbond_atom_site_label_D
_geom_hbond_atom_site_label_H
_geom_hbond_atom_site_label_A
_geom_hbond_distance_DH
_geom_hbond_distance_HA
_geom_hbond_distance_DA
_geom_hbond_angle_DHA
_geom_hbond_site_symmetry_A
N1 H1N O2 0.92(3) 1.86(3) 2.783(2) 179(2) 2
O1 H1O N5 0.82(3) 2.25(3) 2.934(2) 141(3) .
O1 H1O N4 0.82(3) 2.27(3) 2.962(2) 143(3) .
O2 H2 N2 0.87(3) 1.91(3) 2.778(2) 179(3) .
N3 H3 O1 0.92(3) 1.99(3) 2.906(2) 172(3) .
N6 H6 O1 0.94(3) 1.99(3) 2.920(2) 171(2) .
